data_7238779
loop_
_publ_author_name
'Markoulides, Marios S.'
'Ioannou, Charalambos P.'
'Manos, Manolis J.'
'Chronakis, Nikos'

_publ_section_title
;
 Quantitative preparation of
 3,4-di(methylene)tetrahydrothiophene-1,1-dioxide by Zn-induced
 1,4-debromination. A valuable 6-C reactive diene in [4+2] cycloadditions
 with DMAD and [60]fullerene
;
_journal_issue 32
_journal_name_full 'RSC Advances'
_journal_page_first 12269
_journal_paper_doi 10.1039/c2ra22502f
_journal_volume 2
_journal_year 2012
_chemical_formula_moiety 'C6 H8 Br2 O2 S'
_chemical_formula_sum 'C6 H8 Br2 O2 S'
_chemical_formula_weight 304.00
_space_group_IT_number 2
_space_group_name_Hall '-P 1'
_space_group_name_H-M_alt 'P -1'
_symmetry_cell_setting triclinic
_symmetry_space_group_name_H-M 'P -1'
_atom_sites_solution_hydrogens geom
_atom_sites_solution_primary direct
_atom_sites_solution_secondary difmap
_audit_creation_method SHELXL-97
_cell_angle_alpha 70.661(5)
_cell_angle_beta 73.733(5)
_cell_angle_gamma 63.117(5)
_cell_formula_units_Z 4
_cell_length_a 9.330(5)
_cell_length_b 9.624(5)
_cell_length_c 12.480(5)
_cell_measurement_reflns_used 2890
_cell_measurement_temperature 100(2)
_cell_measurement_theta_max 24.9961
_cell_measurement_theta_min 3.2409
_cell_volume 931.7(8)
_computing_cell_refinement 'CrysAlis RED'
_computing_data_collection 'CrysAlis CCD'
_computing_data_reduction 'CrysAlis RED'
_computing_molecular_graphics
;
DIAMOND (Brandenburg, 2006)
MERCURY (Bruno et al. 2002)
;
_computing_publication_material 'WINGX (Farrugia, 1999)'
_computing_structure_refinement 'SHELXL-97 (Sheldrick, 1997)'
_computing_structure_solution 'SHELXL-97 (Sheldrick, 1997)'
_diffrn_ambient_temperature 100(2)
_diffrn_detector_area_resol_mean 10.4223
_diffrn_measured_fraction_theta_full 0.998
_diffrn_measured_fraction_theta_max 0.998
_diffrn_measurement_device_type 'SuperNova, Dual, Cu at zero, Atlas'
_diffrn_measurement_method '\w scans'
_diffrn_radiation_monochromator mirror
_diffrn_radiation_source 'SuperNova (Mo) X-ray Source'
_diffrn_radiation_type MoK\a
_diffrn_radiation_wavelength 0.71073
_diffrn_reflns_av_R_equivalents 0.0482
_diffrn_reflns_av_sigmaI/netI 0.0793
_diffrn_reflns_limit_h_max 10
_diffrn_reflns_limit_h_min -11
_diffrn_reflns_limit_k_max 11
_diffrn_reflns_limit_k_min -9
_diffrn_reflns_limit_l_max 14
_diffrn_reflns_limit_l_min -14
_diffrn_reflns_number 5407
_diffrn_reflns_theta_full 25.00
_diffrn_reflns_theta_max 25.00
_diffrn_reflns_theta_min 3.25
_exptl_absorpt_coefficient_mu 8.874
_exptl_absorpt_correction_T_max 1.00000
_exptl_absorpt_correction_T_min 0.50302
_exptl_absorpt_correction_type multi-scan
_exptl_absorpt_process_details 'Empirical absorption correction (CrysAlis RED, Oxford Diffraction)'
_exptl_crystal_colour colorless
_exptl_crystal_density_diffrn 2.167
_exptl_crystal_density_method 'not measured'
_exptl_crystal_description needle
_exptl_crystal_F_000 584
_exptl_crystal_size_max 0.14
_exptl_crystal_size_mid 0.05
_exptl_crystal_size_min 0.03
_refine_diff_density_max 0.904
_refine_diff_density_min -0.950
_refine_diff_density_rms 0.174
_refine_ls_extinction_method none
_refine_ls_goodness_of_fit_ref 0.966
_refine_ls_hydrogen_treatment constr
_refine_ls_matrix_type full
_refine_ls_number_parameters 199
_refine_ls_number_reflns 3278
_refine_ls_number_restraints 0
_refine_ls_restrained_S_all 0.966
_refine_ls_R_factor_all 0.0508
_refine_ls_R_factor_gt 0.0380
_refine_ls_shift/su_max 0.001
_refine_ls_shift/su_mean 0.000
_refine_ls_structure_factor_coef Fsqd
_refine_ls_weighting_details 'calc w=1/[\s^2^(Fo^2^)+(0.0188P)^2^+0.0000P] where P=(Fo^2^+2Fc^2^)/3'
_refine_ls_weighting_scheme calc
_refine_ls_wR_factor_gt 0.0714
_refine_ls_wR_factor_ref 0.0785
_reflns_number_gt 2678
_reflns_number_total 3278
_reflns_threshold_expression >2sigma(I)
_cod_data_source_file c2ra22502f.txt
_cod_data_source_block shelxl2
_cod_depositor_comments
;
The following automatic conversions were performed:

data item '_symmetry_cell_setting' value 'Triclinic' was changed to
'triclinic' in accordance with the
/home/saulius/struct/COD-crude-data/automatic-downloads/DataCite-retrospective/RSC/depositions/lib/dictionaries/cif_core.dic
dictionary named 'cif_core.dic' version 2.4.2 last updated on
2011-04-26.

Automatic conversion script
Id: cif_fix_values 6909 2019-04-08 15:41:33Z antanas 
;
_cod_database_code 7238779

loop_
_symmetry_equiv_pos_as_xyz
'x, y, z'
'-x, -y, -z'

loop_
_atom_site_label
_atom_site_type_symbol
_atom_site_fract_x
_atom_site_fract_y
_atom_site_fract_z
_atom_site_U_iso_or_equiv
_atom_site_adp_type
_atom_site_occupancy
_atom_site_symmetry_multiplicity
_atom_site_calc_flag
_atom_site_refinement_flags
Br1 Br 1.15913(7) -0.28951(7) 0.20679(5) 0.02200(16) Uani 1 1 d .
Br2 Br 0.80929(7) -0.15032(7) -0.18885(5) 0.02283(16) Uani 1 1 d .
Br3 Br 0.85627(6) 0.23265(6) 0.50454(5) 0.01965(15) Uani 1 1 d .
Br4 Br 0.18754(6) 0.31728(7) 0.46684(5) 0.02261(16) Uani 1 1 d .
S1 S 0.68679(17) -0.41274(17) 0.20626(11) 0.0186(3) Uani 1 1 d .
S2 S 0.67442(16) 0.08177(16) 0.22775(11) 0.0158(3) Uani 1 1 d .
C1 C 0.8697(6) -0.4258(7) 0.2335(4) 0.0193(13) Uani 1 1 d .
H1A H 0.8484 -0.3761 0.2955 0.023 Uiso 1 1 calc R
H1B H 0.9456 -0.5366 0.2531 0.023 Uiso 1 1 calc R
C2 C 0.6548(6) -0.2329(6) 0.0951(4) 0.0174(12) Uani 1 1 d .
H2A H 0.6109 -0.2349 0.0340 0.021 Uiso 1 1 calc R
H2B H 0.5813 -0.1394 0.1250 0.021 Uiso 1 1 calc R
C3 C 0.8241(6) -0.2329(6) 0.0527(4) 0.0151(12) Uani 1 1 d .
C4 C 0.9345(6) -0.3356(6) 0.1214(4) 0.0167(12) Uani 1 1 d .
C5 C 1.1099(6) -0.3641(7) 0.0978(4) 0.0198(13) Uani 1 1 d .
H5A H 1.1364 -0.3074 0.0199 0.024 Uiso 1 1 calc R
H5B H 1.1758 -0.4777 0.1047 0.024 Uiso 1 1 calc R
C6 C 0.8497(7) -0.1157(7) -0.0546(4) 0.0216(13) Uani 1 1 d .
H6A H 0.9606 -0.1243 -0.0680 0.026 Uiso 1 1 calc R
H6B H 0.7774 -0.0081 -0.0459 0.026 Uiso 1 1 calc R
C7 C 0.5074(6) 0.2589(6) 0.2577(4) 0.0158(12) Uani 1 1 d .
H7A H 0.5171 0.3539 0.2027 0.019 Uiso 1 1 calc R
H7B H 0.4049 0.2567 0.2565 0.019 Uiso 1 1 calc R
C8 C 0.7912(6) 0.0710(6) 0.3224(4) 0.0142(12) Uani 1 1 d .
H8A H 0.8549 -0.0396 0.3572 0.017 Uiso 1 1 calc R
H8B H 0.8637 0.1256 0.2826 0.017 Uiso 1 1 calc R
C9 C 0.5201(6) 0.2545(6) 0.3769(4) 0.0132(12) Uani 1 1 d .
C10 C 0.6648(6) 0.1546(6) 0.4111(4) 0.0148(12) Uani 1 1 d .
C11 C 0.7097(6) 0.1256(6) 0.5242(4) 0.0159(12) Uani 1 1 d .
H11A H 0.7637 0.0113 0.5553 0.019 Uiso 1 1 calc R
H11B H 0.6124 0.1675 0.5778 0.019 Uiso 1 1 calc R
C12 C 0.3810(6) 0.3629(6) 0.4417(4) 0.0165(12) Uani 1 1 d .
H12A H 0.3582 0.4733 0.3993 0.020 Uiso 1 1 calc R
H12B H 0.4079 0.3491 0.5152 0.020 Uiso 1 1 calc R
O1 O 0.7247(5) -0.5423(4) 0.1554(3) 0.0248(9) Uani 1 1 d .
O2 O 0.5596(4) -0.3908(4) 0.3035(3) 0.0228(9) Uani 1 1 d .
O3 O 0.6241(4) -0.0507(4) 0.2723(3) 0.0207(9) Uani 1 1 d .
O4 O 0.7497(4) 0.1082(4) 0.1091(3) 0.0244(9) Uani 1 1 d .

loop_
_atom_site_aniso_label
_atom_site_aniso_U_11
_atom_site_aniso_U_22
_atom_site_aniso_U_33
_atom_site_aniso_U_23
_atom_site_aniso_U_13
_atom_site_aniso_U_12
Br1 0.0271(3) 0.0256(3) 0.0187(3) -0.0015(2) -0.0083(3) -0.0149(3)
Br2 0.0286(3) 0.0334(4) 0.0122(3) -0.0037(2) -0.0039(3) -0.0179(3)
Br3 0.0170(3) 0.0231(3) 0.0236(3) -0.0092(2) -0.0057(3) -0.0080(2)
Br4 0.0125(3) 0.0255(3) 0.0269(3) -0.0044(3) 0.0007(3) -0.0085(2)
S1 0.0230(8) 0.0243(8) 0.0137(7) -0.0066(6) 0.0033(6) -0.0160(7)
S2 0.0183(8) 0.0196(7) 0.0127(7) -0.0065(6) -0.0004(6) -0.0094(6)
C1 0.025(3) 0.027(3) 0.012(3) -0.003(2) -0.005(3) -0.016(3)
C2 0.020(3) 0.020(3) 0.013(3) -0.006(2) -0.001(3) -0.009(2)
C3 0.019(3) 0.025(3) 0.012(3) -0.010(2) 0.001(3) -0.016(3)
C4 0.017(3) 0.024(3) 0.012(3) -0.011(2) 0.005(3) -0.010(3)
C5 0.025(3) 0.025(3) 0.016(3) -0.009(2) 0.000(3) -0.014(3)
C6 0.030(3) 0.030(3) 0.012(3) -0.003(2) -0.007(3) -0.017(3)
C7 0.014(3) 0.026(3) 0.013(3) -0.007(2) -0.001(2) -0.011(2)
C8 0.013(3) 0.019(3) 0.015(3) -0.006(2) 0.000(2) -0.010(2)
C9 0.015(3) 0.017(3) 0.013(3) -0.006(2) 0.003(2) -0.013(2)
C10 0.016(3) 0.021(3) 0.012(3) -0.004(2) 0.002(2) -0.013(2)
C11 0.015(3) 0.022(3) 0.015(3) -0.007(2) 0.000(2) -0.011(2)
C12 0.014(3) 0.020(3) 0.020(3) -0.008(2) 0.001(3) -0.010(2)
O1 0.038(3) 0.022(2) 0.024(2) -0.0087(18) -0.001(2) -0.0199(19)
O2 0.023(2) 0.034(2) 0.014(2) -0.0072(18) 0.0033(18) -0.0163(19)
O3 0.027(2) 0.023(2) 0.017(2) -0.0052(17) -0.0020(18) -0.0152(18)
O4 0.032(2) 0.033(2) 0.011(2) -0.0115(17) 0.0064(18) -0.016(2)

loop_
_atom_type_symbol
_atom_type_description
_atom_type_scat_dispersion_real
_atom_type_scat_dispersion_imag
_atom_type_scat_source
C C 0.0033 0.0016 'International Tables Vol C Tables 4.2.6.8 and 6.1.1.4'
H H 0.0000 0.0000 'International Tables Vol C Tables 4.2.6.8 and 6.1.1.4'
O O 0.0106 0.0060 'International Tables Vol C Tables 4.2.6.8 and 6.1.1.4'
S S 0.1246 0.1234 'International Tables Vol C Tables 4.2.6.8 and 6.1.1.4'
Br Br -0.2901 2.4595 'International Tables Vol C Tables 4.2.6.8 and 6.1.1.4'

loop_
_geom_angle_atom_site_label_1
_geom_angle_atom_site_label_2
_geom_angle_atom_site_label_3
_geom_angle
O2 S1 O1 117.7(2)
O2 S1 C1 112.4(2)
O1 S1 C1 108.7(3)
O2 S1 C2 112.1(2)
O1 S1 C2 108.4(2)
C1 S1 C2 95.2(2)
O4 S2 O3 117.5(2)
O4 S2 C8 112.7(2)
O3 S2 C8 109.0(2)
O4 S2 C7 111.4(2)
O3 S2 C7 108.9(2)
C8 S2 C7 94.9(2)
C4 C1 S1 103.6(4)
C4 C1 H1A 111.0
S1 C1 H1A 111.0
C4 C1 H1B 111.0
S1 C1 H1B 111.0
H1A C1 H1B 109.0
C3 C2 S1 103.4(4)
C3 C2 H2A 111.1
S1 C2 H2A 111.1
C3 C2 H2B 111.1
S1 C2 H2B 111.1
H2A C2 H2B 109.1
C4 C3 C6 126.2(5)
C4 C3 C2 115.3(4)
C6 C3 C2 118.4(5)
C3 C4 C5 126.1(5)
C3 C4 C1 115.1(4)
C5 C4 C1 118.8(5)
C4 C5 Br1 110.4(3)
C4 C5 H5A 109.6
Br1 C5 H5A 109.6
C4 C5 H5B 109.6
Br1 C5 H5B 109.6
H5A C5 H5B 108.1
C3 C6 Br2 112.1(3)
C3 C6 H6A 109.2
Br2 C6 H6A 109.2
C3 C6 H6B 109.2
Br2 C6 H6B 109.2
H6A C6 H6B 107.9
C9 C7 S2 103.3(3)
C9 C7 H7A 111.1
S2 C7 H7A 111.1
C9 C7 H7B 111.1
S2 C7 H7B 111.1
H7A C7 H7B 109.1
C10 C8 S2 103.4(3)
C10 C8 H8A 111.1
S2 C8 H8A 111.1
C10 C8 H8B 111.1
S2 C8 H8B 111.1
H8A C8 H8B 109.1
C10 C9 C12 126.1(5)
C10 C9 C7 114.9(4)
C12 C9 C7 118.9(4)
C9 C10 C11 126.2(5)
C9 C10 C8 114.8(5)
C11 C10 C8 119.0(5)
C10 C11 Br3 109.4(3)
C10 C11 H11A 109.8
Br3 C11 H11A 109.8
C10 C11 H11B 109.8
Br3 C11 H11B 109.8
H11A C11 H11B 108.2
C9 C12 Br4 110.4(3)
C9 C12 H12A 109.6
Br4 C12 H12A 109.6
C9 C12 H12B 109.6
Br4 C12 H12B 109.6
H12A C12 H12B 108.1

loop_
_geom_bond_atom_site_label_1
_geom_bond_atom_site_label_2
_geom_bond_distance
Br1 C5 1.968(5)
Br2 C6 1.974(5)
Br3 C11 1.977(5)
Br4 C12 1.964(5)
S1 O2 1.436(4)
S1 O1 1.443(4)
S1 C1 1.773(5)
S1 C2 1.784(5)
S2 O4 1.442(4)
S2 O3 1.442(3)
S2 C8 1.769(5)
S2 C7 1.780(5)
C1 C4 1.508(6)
C1 H1A 0.9700
C1 H1B 0.9700
C2 C3 1.518(6)
C2 H2A 0.9700
C2 H2B 0.9700
C3 C4 1.337(7)
C3 C6 1.479(7)
C4 C5 1.489(7)
C5 H5A 0.9700
C5 H5B 0.9700
C6 H6A 0.9700
C6 H6B 0.9700
C7 C9 1.509(7)
C7 H7A 0.9700
C7 H7B 0.9700
C8 C10 1.505(7)
C8 H8A 0.9700
C8 H8B 0.9700
C9 C10 1.345(7)
C9 C12 1.474(7)
C10 C11 1.486(7)
C11 H11A 0.9700
C11 H11B 0.9700
C12 H12A 0.9700
C12 H12B 0.9700
